data_2239059
loop_
_publ_author_name
'Idris, Nabil'
'Butcher, Ray J.'
'Bakare, Oladapo'

_publ_section_title
;
 <i>N</i>-(3-Chloro-1,4-dioxo-1,4-dihydronaphthalen-2-yl)-<i>N</i>-propionylpropionamide
;
_journal_issue 2
_journal_name_full 'Acta Crystallographica Section E'
_journal_page_first o102
_journal_paper_doi 10.1107/S1600536813034302
_journal_volume 70
_journal_year 2014
_chemical_formula_iupac 'C16 H14 Cl N O4'
_chemical_formula_moiety 'C16 H14 Cl N O4'
_chemical_formula_sum 'C16 H14 Cl N O4'
_chemical_formula_weight 319.73
_chemical_name_systematic <i>N</i>-(3-Chloro-1,4-dioxo-1,4-dihydronaphthalen-2-yl)-<i>N</i>-propionylpropionamide
_space_group_IT_number 2
_symmetry_cell_setting triclinic
_symmetry_space_group_name_Hall '-P 1'
_symmetry_space_group_name_H-M 'P -1'
_atom_sites_solution_hydrogens geom
_atom_sites_solution_primary direct
_atom_sites_solution_secondary difmap
_audit_creation_method SHELXL-97
_cell_angle_alpha 98.105(8)
_cell_angle_beta 92.297(8)
_cell_angle_gamma 116.821(11)
_cell_formula_units_Z 2
_cell_length_a 8.1362(9)
_cell_length_b 8.2254(9)
_cell_length_c 12.4471(11)
_cell_measurement_reflns_used 1754
_cell_measurement_temperature 123(2)
_cell_measurement_theta_max 75.0174
_cell_measurement_theta_min 3.6088
_cell_volume 730.88(15)
_computing_cell_refinement
;
CrysAlis PRO (Agilent, 2012)
;
_computing_data_collection
;
CrysAlis PRO (Agilent, 2012)
;
_computing_data_reduction
;
CrysAlis PRO (Agilent, 2012)
;
_computing_molecular_graphics 'SHELXTL (Sheldrick, 2008)'
_computing_publication_material 'SHELXTL (Sheldrick, 2008)'
_computing_structure_refinement 'SHELXL97 (Sheldrick, 2008)'
_computing_structure_solution 'SHELXS97 (Sheldrick, 2008)'
_diffrn_ambient_temperature 123(2)
_diffrn_detector_area_resol_mean 10.5081
_diffrn_measured_fraction_theta_full 0.999
_diffrn_measured_fraction_theta_max 0.960
_diffrn_measurement_device_type 'Agilent Xcalibur (Ruby, Gemini)'
_diffrn_measurement_method '\w scans'
_diffrn_radiation_monochromator graphite
_diffrn_radiation_source 'Enhance (Cu) X-ray Source'
_diffrn_radiation_type CuK\a
_diffrn_radiation_wavelength 1.54178
_diffrn_reflns_av_R_equivalents 0.0297
_diffrn_reflns_av_sigmaI/netI 0.0474
_diffrn_reflns_limit_h_max 7
_diffrn_reflns_limit_h_min -10
_diffrn_reflns_limit_k_max 10
_diffrn_reflns_limit_k_min -8
_diffrn_reflns_limit_l_max 15
_diffrn_reflns_limit_l_min -15
_diffrn_reflns_number 4648
_diffrn_reflns_theta_full 67.50
_diffrn_reflns_theta_max 75.19
_diffrn_reflns_theta_min 3.61
_exptl_absorpt_coefficient_mu 2.484
_exptl_absorpt_correction_T_max 1.00000
_exptl_absorpt_correction_T_min 0.39619
_exptl_absorpt_correction_type multi-scan
_exptl_absorpt_process_details
;
(CrysAlis PRO; Agilent, 2012)
;
_exptl_crystal_colour colorless
_exptl_crystal_density_diffrn 1.453
_exptl_crystal_density_method 'not measured'
_exptl_crystal_description plate
_exptl_crystal_F_000 332
_exptl_crystal_size_max 0.48
_exptl_crystal_size_mid 0.34
_exptl_crystal_size_min 0.08
_refine_diff_density_max 0.339
_refine_diff_density_min -0.295
_refine_ls_extinction_method none
_refine_ls_goodness_of_fit_ref 1.014
_refine_ls_hydrogen_treatment constr
_refine_ls_matrix_type full
_refine_ls_number_parameters 201
_refine_ls_number_reflns 2908
_refine_ls_number_restraints 0
_refine_ls_restrained_S_all 1.014
_refine_ls_R_factor_all 0.0521
_refine_ls_R_factor_gt 0.0422
_refine_ls_shift/su_max 0.000
_refine_ls_shift/su_mean 0.000
_refine_ls_structure_factor_coef Fsqd
_refine_ls_weighting_details 'calc w=1/[\s^2^(Fo^2^)+(0.0653P)^2^] where P=(Fo^2^+2Fc^2^)/3'
_refine_ls_weighting_scheme calc
_refine_ls_wR_factor_gt 0.1070
_refine_ls_wR_factor_ref 0.1151
_reflns_number_gt 2419
_reflns_number_total 2908
_reflns_threshold_expression I>2\s(I)
_cod_data_source_file lh5677sup1.cif
_cod_data_source_block I
_cod_database_code 2239059
_cod_database_fobs_code 2239059

loop_
_symmetry_equiv_pos_as_xyz
'x, y, z'
'-x, -y, -z'

loop_
_atom_site_type_symbol
_atom_site_label
_atom_site_fract_x
_atom_site_fract_y
_atom_site_fract_z
_atom_site_U_iso_or_equiv
_atom_site_adp_type
_atom_site_calc_flag
_atom_site_refinement_flags
_atom_site_occupancy
_atom_site_symmetry_multiplicity
Cl Cl1 0.34840(7) 0.42387(7) 0.70172(4) 0.02795(15) Uani d . 1 1
O O1 0.3577(2) 0.2807(2) 0.47615(11) 0.0272(3) Uani d . 1 1
O O2 0.9546(2) 0.4037(2) 0.73820(12) 0.0297(3) Uani d . 1 1
O O3 0.6017(2) 0.1818(2) 0.85542(12) 0.0298(3) Uani d . 1 1
O O4 0.7362(2) 0.7230(2) 0.96429(12) 0.0313(3) Uani d . 1 1
N N1 0.6911(2) 0.4761(2) 0.83472(13) 0.0217(3) Uani d . 1 1
C C1 0.5193(3) 0.3762(3) 0.65414(16) 0.0210(4) Uani d . 1 1
C C2 0.4900(3) 0.2978(3) 0.53419(15) 0.0212(4) Uani d . 1 1
C C3 0.6266(3) 0.2389(3) 0.49340(15) 0.0208(4) Uani d . 1 1
C C4 0.5978(3) 0.1483(3) 0.38574(15) 0.0236(4) Uani d . 1 1
H H4A 0.4934 0.1283 0.3385 0.028 Uiso calc R 1 1
C C5 0.7225(3) 0.0869(3) 0.34745(16) 0.0254(4) Uani d . 1 1
H H5A 0.7026 0.0243 0.2742 0.031 Uiso calc R 1 1
C C6 0.8766(3) 0.1177(3) 0.41683(17) 0.0264(4) Uani d . 1 1
H H6A 0.9610 0.0751 0.3907 0.032 Uiso calc R 1 1
C C7 0.9074(3) 0.2096(3) 0.52347(16) 0.0253(4) Uani d . 1 1
H H7A 1.0137 0.2320 0.5699 0.030 Uiso calc R 1 1
C C8 0.7822(3) 0.2692(3) 0.56247(15) 0.0211(4) Uani d . 1 1
C C9 0.8146(3) 0.3624(3) 0.67823(15) 0.0215(4) Uani d . 1 1
C C10 0.6669(3) 0.4052(3) 0.72075(15) 0.0205(4) Uani d . 1 1
C C11 0.6645(3) 0.3405(3) 0.90111(15) 0.0227(4) Uani d . 1 1
C C12 0.7214(3) 0.4027(3) 1.02245(15) 0.0255(4) Uani d . 1 1
H H12A 0.6392 0.4507 1.0547 0.031 Uiso calc R 1 1
H H12B 0.8498 0.5049 1.0359 0.031 Uiso calc R 1 1
C C13 0.7112(4) 0.2455(3) 1.07811(17) 0.0386(6) Uani d . 1 1
H H13A 0.7554 0.2926 1.1560 0.058 Uiso calc R 1 1
H H13B 0.7892 0.1949 1.0446 0.058 Uiso calc R 1 1
H H13C 0.5825 0.1479 1.0695 0.058 Uiso calc R 1 1
C C14 0.7498(3) 0.6667(3) 0.87202(15) 0.0223(4) Uani d . 1 1
C C15 0.8322(3) 0.7895(3) 0.78881(16) 0.0268(4) Uani d . 1 1
H H15A 0.7356 0.7554 0.7270 0.032 Uiso calc R 1 1
H H15B 0.9332 0.7671 0.7600 0.032 Uiso calc R 1 1
C C16 0.9083(4) 0.9933(3) 0.83514(19) 0.0380(5) Uani d . 1 1
H H16A 0.9591 1.0659 0.7777 0.057 Uiso calc R 1 1
H H16B 1.0067 1.0290 0.8950 0.057 Uiso calc R 1 1
H H16C 0.8086 1.0170 0.8627 0.057 Uiso calc R 1 1

loop_
_atom_site_aniso_label
_atom_site_aniso_U_11
_atom_site_aniso_U_22
_atom_site_aniso_U_33
_atom_site_aniso_U_12
_atom_site_aniso_U_13
_atom_site_aniso_U_23
Cl1 0.0231(2) 0.0398(3) 0.0226(2) 0.0178(2) 0.00071(17) -0.00015(18)
O1 0.0246(7) 0.0381(8) 0.0195(7) 0.0158(7) -0.0031(5) 0.0034(6)
O2 0.0244(7) 0.0406(9) 0.0231(7) 0.0168(7) -0.0043(6) -0.0023(6)
O3 0.0371(8) 0.0241(7) 0.0218(7) 0.0096(6) -0.0017(6) 0.0026(6)
O4 0.0405(9) 0.0310(8) 0.0207(7) 0.0158(7) 0.0053(6) 0.0020(6)
N1 0.0220(8) 0.0260(9) 0.0156(7) 0.0105(7) -0.0002(6) 0.0018(6)
C1 0.0184(9) 0.0242(9) 0.0206(9) 0.0103(8) 0.0026(7) 0.0032(7)
C2 0.0210(9) 0.0223(9) 0.0174(9) 0.0072(8) 0.0009(7) 0.0054(7)
C3 0.0199(9) 0.0210(9) 0.0182(9) 0.0063(7) 0.0028(7) 0.0049(7)
C4 0.0265(10) 0.0235(10) 0.0173(9) 0.0085(8) 0.0001(7) 0.0045(7)
C5 0.0317(11) 0.0244(10) 0.0165(9) 0.0101(9) 0.0040(8) 0.0021(7)
C6 0.0262(10) 0.0295(10) 0.0249(10) 0.0134(9) 0.0066(8) 0.0054(8)
C7 0.0222(9) 0.0289(10) 0.0229(10) 0.0103(8) 0.0011(7) 0.0038(8)
C8 0.0207(9) 0.0223(9) 0.0182(9) 0.0080(8) 0.0015(7) 0.0037(7)
C9 0.0198(9) 0.0231(9) 0.0197(9) 0.0084(8) -0.0003(7) 0.0042(7)
C10 0.0219(9) 0.0203(9) 0.0168(9) 0.0078(8) 0.0016(7) 0.0030(7)
C11 0.0206(9) 0.0267(10) 0.0200(9) 0.0099(8) 0.0025(7) 0.0053(8)
C12 0.0280(10) 0.0265(10) 0.0180(9) 0.0091(8) 0.0009(8) 0.0045(7)
C13 0.0584(15) 0.0346(12) 0.0186(10) 0.0182(11) -0.0043(10) 0.0059(8)
C14 0.0199(9) 0.0270(10) 0.0190(9) 0.0104(8) -0.0003(7) 0.0030(7)
C15 0.0297(10) 0.0287(11) 0.0206(9) 0.0122(9) 0.0022(8) 0.0048(8)
C16 0.0511(14) 0.0274(12) 0.0303(11) 0.0141(11) 0.0047(10) 0.0038(9)

loop_
_atom_type_symbol
_atom_type_description
_atom_type_scat_dispersion_real
_atom_type_scat_dispersion_imag
_atom_type_scat_source
C C 0.0181 0.0091 'International Tables Vol C Tables 4.2.6.8 and 6.1.1.4'
H H 0.0000 0.0000 'International Tables Vol C Tables 4.2.6.8 and 6.1.1.4'
N N 0.0311 0.0180 'International Tables Vol C Tables 4.2.6.8 and 6.1.1.4'
O O 0.0492 0.0322 'International Tables Vol C Tables 4.2.6.8 and 6.1.1.4'
Cl Cl 0.3639 0.7018 'International Tables Vol C Tables 4.2.6.8 and 6.1.1.4'

loop_
_geom_angle_atom_site_label_1
_geom_angle_atom_site_label_2
_geom_angle_atom_site_label_3
_geom_angle
C14 N1 C11 126.40(16)
C14 N1 C10 120.34(16)
C11 N1 C10 113.08(16)
C10 C1 C2 123.02(17)
C10 C1 Cl1 121.46(15)
C2 C1 Cl1 115.52(14)
O1 C2 C3 122.90(17)
O1 C2 C1 120.67(17)
C3 C2 C1 116.41(16)
C4 C3 C8 119.68(18)
C4 C3 C2 119.45(17)
C8 C3 C2 120.85(17)
C3 C4 C5 119.94(18)
C3 C4 H4A 120.0
C5 C4 H4A 120.0
C4 C5 C6 119.90(18)
C4 C5 H5A 120.1
C6 C5 H5A 120.1
C7 C6 C5 120.52(18)
C7 C6 H6A 119.7
C5 C6 H6A 119.7
C6 C7 C8 119.80(18)
C6 C7 H7A 120.1
C8 C7 H7A 120.1
C7 C8 C3 120.15(18)
C7 C8 C9 118.99(17)
C3 C8 C9 120.86(17)
O2 C9 C8 122.72(18)
O2 C9 C10 119.76(18)
C8 C9 C10 117.51(16)
C1 C10 N1 122.45(17)
C1 C10 C9 120.90(17)
N1 C10 C9 116.65(16)
O3 C11 N1 117.25(17)
O3 C11 C12 123.88(18)
N1 C11 C12 118.84(17)
C11 C12 C13 111.82(17)
C11 C12 H12A 109.3
C13 C12 H12A 109.3
C11 C12 H12B 109.3
C13 C12 H12B 109.3
H12A C12 H12B 107.9
C12 C13 H13A 109.5
C12 C13 H13B 109.5
H13A C13 H13B 109.5
C12 C13 H13C 109.5
H13A C13 H13C 109.5
H13B C13 H13C 109.5
O4 C14 N1 121.10(18)
O4 C14 C15 123.97(18)
N1 C14 C15 114.92(16)
C14 C15 C16 113.04(17)
C14 C15 H15A 109.0
C16 C15 H15A 109.0
C14 C15 H15B 109.0
C16 C15 H15B 109.0
H15A C15 H15B 107.8
C15 C16 H16A 109.5
C15 C16 H16B 109.5
H16A C16 H16B 109.5
C15 C16 H16C 109.5
H16A C16 H16C 109.5
H16B C16 H16C 109.5

loop_
_geom_bond_atom_site_label_1
_geom_bond_atom_site_label_2
_geom_bond_distance
Cl1 C1 1.7117(19)
O1 C2 1.214(2)
O2 C9 1.217(2)
O3 C11 1.206(3)
O4 C14 1.205(2)
N1 C14 1.416(3)
N1 C11 1.425(2)
N1 C10 1.425(2)
C1 C10 1.339(3)
C1 C2 1.504(3)
C2 C3 1.480(3)
C3 C4 1.394(3)
C3 C8 1.404(3)
C4 C5 1.394(3)
C4 H4A 0.9500
C5 C6 1.395(3)
C5 H5A 0.9500
C6 C7 1.384(3)
C6 H6A 0.9500
C7 C8 1.392(3)
C7 H7A 0.9500
C8 C9 1.486(3)
C9 C10 1.492(3)
C11 C12 1.507(3)
C12 C13 1.523(3)
C12 H12A 0.9900
C12 H12B 0.9900
C13 H13A 0.9800
C13 H13B 0.9800
C13 H13C 0.9800
C14 C15 1.510(3)
C15 C16 1.512(3)
C15 H15A 0.9900
C15 H15B 0.9900
C16 H16A 0.9800
C16 H16B 0.9800
C16 H16C 0.9800

loop_
_geom_hbond_atom_site_label_D
_geom_hbond_atom_site_label_H
_geom_hbond_atom_site_label_A
_geom_hbond_site_symmetry_A
_geom_hbond_distance_DH
_geom_hbond_distance_HA
_geom_hbond_distance_DA
_geom_hbond_angle_DHA
C5 H5A O3 2_656 0.95 2.59 3.294(2) 130.8
C15 H15A O1 2_666 0.99 2.55 3.442(2) 150.2
C16 H16B O4 2_777 0.98 2.54 3.425(3) 150.2
C16 H16C O3 1_565 0.98 2.60 3.482(3) 149.7

loop_
_geom_torsion_atom_site_label_1
_geom_torsion_atom_site_label_2
_geom_torsion_atom_site_label_3
_geom_torsion_atom_site_label_4
_geom_torsion
C10 C1 C2 O1 -177.09(19)
Cl1 C1 C2 O1 3.8(3)
C10 C1 C2 C3 4.7(3)
Cl1 C1 C2 C3 -174.35(14)
O1 C2 C3 C4 -4.5(3)
C1 C2 C3 C4 173.66(17)
O1 C2 C3 C8 177.06(19)
C1 C2 C3 C8 -4.8(3)
C8 C3 C4 C5 0.5(3)
C2 C3 C4 C5 -177.96(17)
C3 C4 C5 C6 -0.5(3)
C4 C5 C6 C7 -0.3(3)
C5 C6 C7 C8 1.1(3)
C6 C7 C8 C3 -1.0(3)
C6 C7 C8 C9 178.09(18)
C4 C3 C8 C7 0.2(3)
C2 C3 C8 C7 178.70(18)
C4 C3 C8 C9 -178.88(17)
C2 C3 C8 C9 -0.4(3)
C7 C8 C9 O2 6.6(3)
C3 C8 C9 O2 -174.25(19)
C7 C8 C9 C10 -173.25(17)
C3 C8 C9 C10 5.9(3)
C2 C1 C10 N1 -178.69(17)
Cl1 C1 C10 N1 0.3(3)
C2 C1 C10 C9 0.8(3)
Cl1 C1 C10 C9 179.78(14)
C14 N1 C10 C1 -76.6(2)
C11 N1 C10 C1 107.9(2)
C14 N1 C10 C9 103.9(2)
C11 N1 C10 C9 -71.6(2)
O2 C9 C10 C1 174.07(19)
C8 C9 C10 C1 -6.1(3)
O2 C9 C10 N1 -6.5(3)
C8 C9 C10 N1 173.41(16)
C14 N1 C11 O3 175.03(18)
C10 N1 C11 O3 -9.8(2)
C14 N1 C11 C12 -6.9(3)
C10 N1 C11 C12 168.24(17)
O3 C11 C12 C13 6.7(3)
N1 C11 C12 C13 -171.24(19)
C11 N1 C14 O4 -19.9(3)
C10 N1 C14 O4 165.21(18)
C11 N1 C14 C15 158.81(18)
C10 N1 C14 C15 -16.0(2)
O4 C14 C15 C16 3.9(3)
N1 C14 C15 C16 -174.85(18)
